data_4115013
loop_
_publ_author_name
'Erik D. Brady'
'Jason S. Overby'
'M. Brett Meredith'
'Adam B. Mussman'
'Michael A. Cohn'
'Timothy P. Hanusa'
'Gordon T. Yee'
'Maren Pink'

_publ_section_title
;
 Spin-State Alteration from Sterically Enforced Ligand Rotation in
 Bis(indenyl)chromium(II) Complexes1
;
_journal_name_full 'Journal of the American Chemical Society'
_journal_page_first 9556
_journal_page_last 9566
_journal_paper_doi 10.1021/ja012390a
_journal_volume 124
_journal_year 2002
_chemical_formula_structural '[1,3-(SiMe3)2C9H5]2Cr'
_chemical_formula_sum 'C31.5 H49.5 Cr Si4'
_chemical_formula_weight 592.57
_chemical_name_common 00066
_chemical_name_systematic
;
  ?
;
_space_group_IT_number 14
_symmetry_cell_setting monoclinic
_symmetry_space_group_name_Hall '-P 2ybc'
_symmetry_space_group_name_H-M 'P 1 21/c 1'
_atom_sites_solution_hydrogens geom
_atom_sites_solution_primary direct
_atom_sites_solution_secondary difmap
_audit_creation_method SHELXL-97
_cell_angle_alpha 90.00
_cell_angle_beta 92.973(2)
_cell_angle_gamma 90.00
_cell_formula_units_Z 8
_cell_length_a 11.098(1)
_cell_length_b 16.192(2)
_cell_length_c 38.358(4)
_cell_measurement_reflns_used 8192
_cell_measurement_temperature 173(2)
_cell_volume 6883.6(13)
_computing_cell_refinement 'SAINT, Bruker'
_computing_data_collection 'SMART, Bruker'
_computing_data_reduction 'SAINT, Bruker'
_computing_structure_refinement 'SHELXL-97 (Sheldrick, 1997)'
_computing_structure_solution 'SHELXS-97 (Sheldrick, 1990)'
_diffrn_ambient_temperature 173(2)
_diffrn_measured_fraction_theta_full 0.995
_diffrn_measured_fraction_theta_max 0.995
_diffrn_measurement_device_type 'SMART Platform CCD, Bruker'
_diffrn_measurement_method omega-scans
_diffrn_radiation_monochromator graphite
_diffrn_radiation_source 'fine-focus sealed tube'
_diffrn_radiation_type MoK\a
_diffrn_radiation_wavelength 0.71073
_diffrn_reflns_av_R_equivalents 0.0571
_diffrn_reflns_av_sigmaI/netI 0.0621
_diffrn_reflns_limit_h_max 13
_diffrn_reflns_limit_h_min -13
_diffrn_reflns_limit_k_max 10
_diffrn_reflns_limit_k_min -19
_diffrn_reflns_limit_l_max 45
_diffrn_reflns_limit_l_min -45
_diffrn_reflns_number 38919
_diffrn_reflns_theta_full 25.06
_diffrn_reflns_theta_max 25.06
_diffrn_reflns_theta_min 1.37
_exptl_absorpt_coefficient_mu 0.490
_exptl_absorpt_correction_T_max 1.000000
_exptl_absorpt_correction_T_min 0.772601
_exptl_absorpt_correction_type multi-scan
_exptl_absorpt_process_details 'SADABS, R. Blessing (1995)'
_exptl_crystal_colour 'dark green'
_exptl_crystal_density_diffrn 1.144
_exptl_crystal_description plate
_exptl_crystal_F_000 2548
_exptl_crystal_size_max 0.25
_exptl_crystal_size_mid 0.19
_exptl_crystal_size_min 0.05
_refine_diff_density_max 1.212
_refine_diff_density_min -1.579
_refine_diff_density_rms 0.102
_refine_ls_extinction_method none
_refine_ls_goodness_of_fit_ref 1.072
_refine_ls_hydrogen_treatment riding
_refine_ls_matrix_type full
_refine_ls_number_parameters 672
_refine_ls_number_reflns 12158
_refine_ls_number_restraints 364
_refine_ls_restrained_S_all 1.062
_refine_ls_R_factor_all 0.1178
_refine_ls_R_factor_gt 0.0830
_refine_ls_shift/su_max 0.001
_refine_ls_shift/su_mean 0.000
_refine_ls_structure_factor_coef Fsqd
_refine_ls_weighting_details 'calc w=1/[\s^2^(Fo^2^)+(0.0604P)^2^+41.3068P] where P=(Fo^2^+2Fc^2^)/3'
_refine_ls_weighting_scheme calc
_refine_ls_wR_factor_gt 0.1946
_refine_ls_wR_factor_ref 0.2096
_reflns_number_gt 7881
_reflns_number_total 12158
_reflns_threshold_expression >2sigma(I)
_cod_data_source_file ja012390a_2.cif
_cod_data_source_block 00066
_cod_depositor_comments
;
The following automatic conversions were performed:

'_exptl_absorpt_correction_type' value 'multi-scans' was replaced
with the value 'multi-scan' as specified in the replacement file
'src/cod-tools/trunk/data/replacement-values/replacement_values.lst'.

Automatic conversion script
Id: cif_fix_values 5376 2017-05-30 11:51:03Z andrius 
;
_cod_original_cell_volume 6883.6(11)
_cod_original_sg_symbol_H-M P2(1)/c
_cod_original_formula_sum 'C31.50 H49.50 Cr Si4'
_cod_database_code 4115013

loop_
_symmetry_equiv_pos_as_xyz
'x, y, z'
'-x, y+1/2, -z+1/2'
'-x, -y, -z'
'x, -y-1/2, z-1/2'

loop_
_atom_site_label
_atom_site_type_symbol
_atom_site_fract_x
_atom_site_fract_y
_atom_site_fract_z
_atom_site_U_iso_or_equiv
_atom_site_adp_type
_atom_site_occupancy
_atom_site_symmetry_multiplicity
_atom_site_calc_flag
_atom_site_refinement_flags
_atom_site_disorder_assembly
_atom_site_disorder_group
Cr1 Cr 0.92390(8) -0.25929(5) 0.35804(2) 0.0181(2) Uani 1 1 d D . .
Si1 Si 1.17127(16) -0.26770(12) 0.42800(5) 0.0317(4) Uani 1 1 d D . .
Si2 Si 0.83204(14) -0.47704(10) 0.34617(4) 0.0243(4) Uani 1 1 d D . .
Si3 Si 0.99544(14) -0.07168(10) 0.30914(4) 0.0231(4) Uani 1 1 d D . .
Si4 Si 0.73735(17) -0.18339(11) 0.42929(5) 0.0318(4) Uani 1 1 d D . .
C1 C 1.0777(5) -0.3046(4) 0.38947(15) 0.0247(6) Uani 1 1 d DU . .
C2 C 1.1144(5) -0.3078(4) 0.35400(15) 0.0250(6) Uani 1 1 d DU . .
C3 C 1.2119(5) -0.2692(4) 0.33754(15) 0.0261(6) Uani 1 1 d DU . .
H3A H 1.2635 -0.2316 0.3502 0.031 Uiso 1 1 calc R . .
C4 C 1.2302(5) -0.2867(4) 0.30345(15) 0.0271(6) Uani 1 1 d DU . .
H4A H 1.2968 -0.2625 0.2927 0.033 Uiso 1 1 calc R . .
C5 C 1.1519(5) -0.3403(4) 0.28377(16) 0.0272(6) Uani 1 1 d DU . .
H5A H 1.1675 -0.3522 0.2602 0.033 Uiso 1 1 calc R . .
C6 C 1.0538(5) -0.3751(4) 0.29844(15) 0.0262(6) Uani 1 1 d DU . .
H6A H 0.9993 -0.4085 0.2847 0.031 Uiso 1 1 calc R . .
C7 C 1.0346(5) -0.3611(4) 0.33369(15) 0.0250(6) Uani 1 1 d DU . .
C8 C 0.9443(5) -0.3937(4) 0.35663(15) 0.0248(6) Uani 1 1 d DU . .
C9 C 0.9749(5) -0.3606(4) 0.39025(15) 0.0246(6) Uani 1 1 d DU . .
H9A H 0.9340 -0.3761 0.4119 0.030 Uiso 1 1 calc R . .
C10 C 1.3196(6) -0.3224(5) 0.42753(19) 0.0442(18) Uani 1 1 d D . .
H10A H 1.3608 -0.3066 0.4065 0.066 Uiso 1 1 calc R . .
H10B H 1.3062 -0.3822 0.4275 0.066 Uiso 1 1 calc R . .
H10C H 1.3697 -0.3069 0.4483 0.066 Uiso 1 1 calc R . .
C11 C 1.2033(7) -0.1533(5) 0.42806(19) 0.0463(19) Uiso 1 1 d D . .
H11A H 1.2441 -0.1385 0.4069 0.069 Uiso 1 1 calc R . .
H11B H 1.2553 -0.1392 0.4486 0.069 Uiso 1 1 calc R . .
H11C H 1.1272 -0.1227 0.4287 0.069 Uiso 1 1 calc R . .
C12 C 1.0941(8) -0.2973(6) 0.46824(18) 0.058(2) Uani 1 1 d D . .
H12A H 1.0132 -0.2729 0.4676 0.087 Uiso 1 1 calc R . .
H12B H 1.1410 -0.2771 0.4888 0.087 Uiso 1 1 calc R . .
H12C H 1.0875 -0.3576 0.4694 0.087 Uiso 1 1 calc R . .
C13 C 0.7261(6) -0.4829(5) 0.38205(18) 0.0386(17) Uani 1 1 d D . .
H13A H 0.6802 -0.4313 0.3830 0.058 Uiso 1 1 calc R . .
H13B H 0.7718 -0.4913 0.4043 0.058 Uiso 1 1 calc R . .
H13C H 0.6703 -0.5291 0.3778 0.058 Uiso 1 1 calc R . .
C14 C 0.9140(6) -0.5770(4) 0.3443(2) 0.0430(18) Uani 1 1 d D . .
H14A H 0.9524 -0.5893 0.3673 0.065 Uiso 1 1 calc R . .
H14B H 0.9759 -0.5732 0.3270 0.065 Uiso 1 1 calc R . .
H14C H 0.8569 -0.6211 0.3376 0.065 Uiso 1 1 calc R . .
C15 C 0.7498(6) -0.4604(4) 0.30293(18) 0.0369(16) Uani 1 1 d D . .
H15A H 0.7117 -0.4058 0.3026 0.055 Uiso 1 1 calc R . .
H15B H 0.6877 -0.5030 0.2992 0.055 Uiso 1 1 calc R . .
H15C H 0.8069 -0.4636 0.2843 0.055 Uiso 1 1 calc R . .
C16 C 0.8955(5) -0.1381(3) 0.33548(15) 0.0221(6) Uani 1 1 d DU . .
C17 C 0.7906(5) -0.1855(3) 0.32331(15) 0.0231(5) Uani 1 1 d DU . .
C18 C 0.7416(5) -0.2026(4) 0.28922(16) 0.0246(6) Uani 1 1 d DU . .
H18A H 0.7820 -0.1848 0.2693 0.030 Uiso 1 1 calc R . .
C19 C 0.6351(5) -0.2451(4) 0.28541(16) 0.0260(6) Uani 1 1 d DU . .
H19A H 0.5998 -0.2546 0.2627 0.031 Uiso 1 1 calc R . .
C20 C 0.5768(5) -0.2752(4) 0.31488(16) 0.0261(6) Uani 1 1 d DU . .
H20A H 0.5038 -0.3054 0.3114 0.031 Uiso 1 1 calc R . .
C21 C 0.6225(5) -0.2620(4) 0.34784(16) 0.0249(6) Uani 1 1 d DU . .
H21A H 0.5833 -0.2840 0.3672 0.030 Uiso 1 1 calc R . .
C22 C 0.7305(5) -0.2143(3) 0.35309(15) 0.0235(5) Uani 1 1 d DU . .
C23 C 0.7940(5) -0.1859(3) 0.38459(15) 0.0229(6) Uani 1 1 d DU . .
C24 C 0.8926(5) -0.1360(3) 0.37222(15) 0.0220(6) Uani 1 1 d DU . .
H24A H 0.9488 -0.1026 0.3878 0.026 Uiso 1 1 calc R . .
C25 C 1.1281(6) -0.0430(4) 0.33814(18) 0.0370(16) Uani 1 1 d D . .
H25A H 1.1835 -0.0092 0.3251 0.056 Uiso 1 1 calc R . .
H25B H 1.1696 -0.0932 0.3465 0.056 Uiso 1 1 calc R . .
H25C H 1.1011 -0.0115 0.3581 0.056 Uiso 1 1 calc R . .
C26 C 1.0409(6) -0.1232(4) 0.26826(16) 0.0352(16) Uani 1 1 d D . .
H26A H 1.1112 -0.0948 0.2595 0.053 Uiso 1 1 calc R . .
H26B H 0.9739 -0.1207 0.2506 0.053 Uiso 1 1 calc R . .
H26C H 1.0614 -0.1810 0.2732 0.053 Uiso 1 1 calc R . .
C27 C 0.9139(6) 0.0254(4) 0.2959(2) 0.0401(18) Uani 1 1 d D . .
H27A H 0.9665 0.0602 0.2823 0.060 Uiso 1 1 calc R . .
H27B H 0.8914 0.0554 0.3168 0.060 Uiso 1 1 calc R . .
H27C H 0.8409 0.0115 0.2816 0.060 Uiso 1 1 calc R . .
C28 C 0.8471(7) -0.1216(5) 0.45721(18) 0.0473(19) Uani 1 1 d D . .
H28A H 0.9285 -0.1440 0.4552 0.071 Uiso 1 1 calc R . .
H28B H 0.8251 -0.1246 0.4816 0.071 Uiso 1 1 calc R . .
H28C H 0.8453 -0.0639 0.4495 0.071 Uiso 1 1 calc R . .
C29 C 0.7158(7) -0.2878(5) 0.44759(19) 0.0477(19) Uani 1 1 d D . .
H29A H 0.6599 -0.3191 0.4321 0.071 Uiso 1 1 calc R . .
H29B H 0.6825 -0.2830 0.4707 0.071 Uiso 1 1 calc R . .
H29C H 0.7936 -0.3164 0.4497 0.071 Uiso 1 1 calc R . .
C30 C 0.5883(7) -0.1309(5) 0.4278(2) 0.049(2) Uani 1 1 d D . .
H30A H 0.5331 -0.1591 0.4109 0.074 Uiso 1 1 calc R . .
H30B H 0.5981 -0.0733 0.4206 0.074 Uiso 1 1 calc R . .
H30C H 0.5552 -0.1326 0.4509 0.074 Uiso 1 1 calc R . .
Cr2 Cr 0.42571(8) 0.21636(6) 0.35912(2) 0.0191(2) Uani 1 1 d D . .
Si5 Si 0.67416(16) 0.22455(12) 0.42876(5) 0.0306(4) Uani 1 1 d D . .
Si6 Si 0.33293(15) 0.43355(10) 0.34725(5) 0.0247(4) Uani 1 1 d D . .
Si7 Si 0.49589(14) 0.02903(10) 0.30960(4) 0.0229(4) Uani 1 1 d D . .
Si8 Si 0.24149(17) 0.13939(12) 0.43072(5) 0.0323(4) Uani 1 1 d D . .
C31 C 0.5788(5) 0.2615(3) 0.39040(15) 0.0233(6) Uani 1 1 d DU . .
C32 C 0.6153(5) 0.2651(3) 0.35505(15) 0.0237(5) Uani 1 1 d DU . .
C33 C 0.7137(5) 0.2271(4) 0.33827(16) 0.0248(6) Uani 1 1 d DU . .
H33A H 0.7664 0.1905 0.3510 0.030 Uiso 1 1 calc R . .
C34 C 0.7314(5) 0.2435(4) 0.30438(16) 0.0257(6) Uani 1 1 d DU . .
H34A H 0.7977 0.2189 0.2936 0.031 Uiso 1 1 calc R . .
C35 C 0.6531(5) 0.2966(4) 0.28468(16) 0.0259(6) Uani 1 1 d DU . .
H35A H 0.6686 0.3079 0.2610 0.031 Uiso 1 1 calc R . .
C36 C 0.5552(5) 0.3320(4) 0.29909(16) 0.0248(6) Uani 1 1 d DU . .
H36A H 0.5008 0.3650 0.2851 0.030 Uiso 1 1 calc R . .
C37 C 0.5354(5) 0.3192(3) 0.33494(15) 0.0233(5) Uani 1 1 d DU . .
C38 C 0.4444(5) 0.3481(3) 0.35734(15) 0.0222(6) Uani 1 1 d DU . .
C39 C 0.4768(5) 0.3176(3) 0.39136(16) 0.0228(6) Uani 1 1 d DU . .
H39A H 0.4362 0.3336 0.4130 0.027 Uiso 1 1 calc R . .
C40 C 0.5968(7) 0.2487(5) 0.46933(18) 0.050(2) Uani 1 1 d D . .
H40A H 0.5152 0.2254 0.4678 0.075 Uiso 1 1 calc R . .
H40B H 0.5920 0.3087 0.4722 0.075 Uiso 1 1 calc R . .
H40C H 0.6424 0.2247 0.4894 0.075 Uiso 1 1 calc R . .
C41 C 0.8202(6) 0.2826(5) 0.4285(2) 0.048(2) Uani 1 1 d D . .
H41A H 0.8563 0.2748 0.4060 0.072 Uiso 1 1 calc R . .
H41B H 0.8755 0.2618 0.4472 0.072 Uiso 1 1 calc R . .
H41C H 0.8051 0.3415 0.4322 0.072 Uiso 1 1 calc R . .
C42 C 0.7071(7) 0.1136(5) 0.4278(2) 0.050(2) Uani 1 1 d D . .
H42A H 0.7419 0.0995 0.4056 0.075 Uiso 1 1 calc R . .
H42B H 0.6323 0.0823 0.4301 0.075 Uiso 1 1 calc R . .
H42C H 0.7646 0.0996 0.4472 0.075 Uiso 1 1 calc R . .
C43 C 0.4136(6) 0.5341(4) 0.3457(2) 0.0432(18) Uani 1 1 d D . .
H43A H 0.4748 0.5314 0.3282 0.065 Uiso 1 1 calc R . .
H43B H 0.4527 0.5460 0.3686 0.065 Uiso 1 1 calc R . .
H43C H 0.3557 0.5781 0.3394 0.065 Uiso 1 1 calc R . .
C44 C 0.2273(6) 0.4385(4) 0.38310(18) 0.0375(16) Uani 1 1 d D . .
H44A H 0.2731 0.4460 0.4054 0.056 Uiso 1 1 calc R . .
H44B H 0.1809 0.3871 0.3837 0.056 Uiso 1 1 calc R . .
H44C H 0.1720 0.4852 0.3791 0.056 Uiso 1 1 calc R . .
C45 C 0.2521(6) 0.4178(4) 0.30394(17) 0.0365(16) Uani 1 1 d D . .
H45A H 0.3090 0.4243 0.2854 0.055 Uiso 1 1 calc R . .
H45B H 0.1874 0.4587 0.3008 0.055 Uiso 1 1 calc R . .
H45C H 0.2175 0.3621 0.3028 0.055 Uiso 1 1 calc R . .
C46 C 0.3968(5) 0.0947(4) 0.33600(16) 0.0237(6) Uani 1 1 d DU . .
C47 C 0.2913(5) 0.1424(4) 0.32452(15) 0.0239(6) Uani 1 1 d DU . .
C48 C 0.2417(5) 0.1609(4) 0.29056(16) 0.0247(6) Uani 1 1 d DU . .
H48A H 0.2821 0.1442 0.2705 0.030 Uiso 1 1 calc R . .
C49 C 0.1348(5) 0.2031(4) 0.28717(16) 0.0258(6) Uani 1 1 d DU . .
H49A H 0.0989 0.2129 0.2645 0.031 Uiso 1 1 calc R . .
C50 C 0.0769(5) 0.2325(4) 0.31682(16) 0.0259(6) Uani 1 1 d DU . .
H50A H 0.0035 0.2623 0.3136 0.031 Uiso 1 1 calc R . .
C51 C 0.1245(5) 0.2187(4) 0.34988(16) 0.0251(6) Uani 1 1 d DU . .
H51A H 0.0864 0.2406 0.3695 0.030 Uiso 1 1 calc R . .
C52 C 0.2322(5) 0.1709(4) 0.35461(16) 0.0242(6) Uani 1 1 d DU . .
C53 C 0.2969(5) 0.1413(4) 0.38574(16) 0.0242(6) Uani 1 1 d DU . .
C54 C 0.3949(5) 0.0923(4) 0.37350(16) 0.0240(6) Uani 1 1 d DU . .
H54A H 0.4514 0.0587 0.3889 0.029 Uiso 1 1 calc R . .
C55 C 0.4138(6) -0.0674(4) 0.2963(2) 0.0439(18) Uani 1 1 d D . .
H55A H 0.3891 -0.0965 0.3171 0.066 Uiso 1 1 calc R . .
H55B H 0.4670 -0.1030 0.2833 0.066 Uiso 1 1 calc R . .
H55C H 0.3422 -0.0533 0.2815 0.066 Uiso 1 1 calc R . .
C56 C 0.6298(5) 0.0007(4) 0.33830(17) 0.0323(15) Uani 1 1 d D . .
H56A H 0.6725 0.0510 0.3460 0.048 Uiso 1 1 calc R . .
H56B H 0.6840 -0.0342 0.3253 0.048 Uiso 1 1 calc R . .
H56C H 0.6035 -0.0295 0.3587 0.048 Uiso 1 1 calc R . .
C57 C 0.5403(6) 0.0808(4) 0.26877(16) 0.0341(15) Uani 1 1 d D . .
H57A H 0.5691 0.1368 0.2742 0.051 Uiso 1 1 calc R . .
H57B H 0.4704 0.0837 0.2521 0.051 Uiso 1 1 calc R . .
H57C H 0.6048 0.0492 0.2585 0.051 Uiso 1 1 calc R . .
C58 C 0.2221(7) 0.2449(4) 0.44967(18) 0.0461(19) Uani 1 1 d D . .
H58A H 0.1690 0.2778 0.4339 0.069 Uiso 1 1 calc R . .
H58B H 0.3009 0.2720 0.4526 0.069 Uiso 1 1 calc R . .
H58C H 0.1862 0.2401 0.4724 0.069 Uiso 1 1 calc R . .
C59 C 0.3477(7) 0.0742(5) 0.45809(19) 0.052(2) Uani 1 1 d D . .
H59A H 0.3512 0.0187 0.4480 0.078 Uiso 1 1 calc R . .
H59B H 0.3195 0.0706 0.4818 0.078 Uiso 1 1 calc R . .
H59C H 0.4284 0.0990 0.4588 0.078 Uiso 1 1 calc R . .
C60 C 0.0897(7) 0.0889(5) 0.4292(2) 0.0470(19) Uani 1 1 d D . .
H60A H 0.0973 0.0314 0.4216 0.070 Uiso 1 1 calc R . .
H60B H 0.0350 0.1185 0.4127 0.070 Uiso 1 1 calc R . .
H60C H 0.0573 0.0903 0.4525 0.070 Uiso 1 1 calc R . .
C61 C 0.8249(15) 0.528(3) 0.5083(8) 0.184(11) Uiso 0.50 1 d PD A -1
H61A H 0.8720 0.4776 0.5047 0.277 Uiso 0.50 1 d PR A -1
H61B H 0.8455 0.5500 0.5316 0.277 Uiso 0.50 1 d PR A -1
H61C H 0.8434 0.5689 0.4907 0.277 Uiso 0.50 1 d PR A -1
C62 C 0.7047(14) 0.495(2) 0.4924(8) 0.139(8) Uiso 0.50 1 d PD A -1
H62A H 0.6957 0.5134 0.4678 0.167 Uiso 0.50 1 calc PR A -1
H62B H 0.7078 0.4338 0.4923 0.167 Uiso 0.50 1 calc PR A -1
C63 C 0.5929(13) 0.522(2) 0.5112(6) 0.124(10) Uiso 0.50 1 d PD A -1
H63A H 0.5922 0.5830 0.5134 0.149 Uiso 0.50 1 calc PR A -1
H63B H 0.5952 0.4980 0.5349 0.149 Uiso 0.50 1 calc PR A -1
C64 C 0.4783(14) 0.493(3) 0.4904(6) 0.130(11) Uiso 0.50 1 d PD A -1
H64A H 0.4670 0.5261 0.4687 0.156 Uiso 0.50 1 calc PR A -1
H64B H 0.4867 0.4345 0.4838 0.156 Uiso 0.50 1 calc PR A -1
C65 C 0.3686(17) 0.504(2) 0.5126(7) 0.139(8) Uiso 0.50 1 d PD A -1
H65A H 0.3626 0.5627 0.5193 0.167 Uiso 0.50 1 calc PR A -1
H65B H 0.3822 0.4715 0.5343 0.167 Uiso 0.50 1 calc PR A -1
C66 C 0.248(2) 0.477(3) 0.4948(9) 0.184(11) Uiso 0.50 1 d PD A -1
H66A H 0.2244 0.4250 0.5054 0.277 Uiso 0.50 1 d PR A -1
H66B H 0.2294 0.4749 0.4695 0.277 Uiso 0.50 1 d PR A -1
H66C H 0.2034 0.5227 0.5048 0.277 Uiso 0.50 1 d PR A -1

loop_
_atom_site_aniso_label
_atom_site_aniso_U_11
_atom_site_aniso_U_22
_atom_site_aniso_U_33
_atom_site_aniso_U_23
_atom_site_aniso_U_13
_atom_site_aniso_U_12
Cr1 0.0167(5) 0.0108(5) 0.0264(5) 0.0008(4) -0.0006(4) -0.0002(4)
Si1 0.0309(10) 0.0299(10) 0.0330(10) -0.0036(8) -0.0108(8) -0.0003(8)
Si2 0.0196(8) 0.0142(8) 0.0386(10) -0.0004(7) -0.0031(7) -0.0011(7)
Si3 0.0210(8) 0.0148(8) 0.0338(9) 0.0044(7) 0.0027(7) -0.0024(7)
Si4 0.0378(10) 0.0264(10) 0.0323(10) 0.0012(8) 0.0113(8) 0.0024(8)
C1 0.0215(13) 0.0219(13) 0.0305(13) 0.0032(11) -0.0019(11) 0.0021(11)
C2 0.0215(12) 0.0220(12) 0.0312(12) 0.0034(10) -0.0016(10) 0.0027(10)
C3 0.0221(13) 0.0231(13) 0.0329(13) 0.0037(11) -0.0012(11) 0.0027(11)
C4 0.0232(13) 0.0244(14) 0.0336(13) 0.0037(12) -0.0002(11) 0.0031(12)
C5 0.0240(13) 0.0244(14) 0.0329(13) 0.0030(12) 0.0002(11) 0.0032(12)
C6 0.0231(13) 0.0232(13) 0.0320(13) 0.0026(11) -0.0006(11) 0.0030(11)
C7 0.0217(12) 0.0221(12) 0.0311(12) 0.0030(10) -0.0011(10) 0.0028(10)
C8 0.0213(13) 0.0225(13) 0.0303(13) 0.0033(11) -0.0013(11) 0.0022(11)
C9 0.0215(13) 0.0219(13) 0.0301(13) 0.0035(12) -0.0015(11) 0.0020(12)
C10 0.040(4) 0.041(5) 0.050(4) -0.004(3) -0.015(3) 0.005(3)
C12 0.062(5) 0.077(7) 0.033(4) 0.002(4) -0.008(4) 0.000(5)
C13 0.027(4) 0.039(4) 0.050(4) 0.000(3) 0.002(3) -0.007(3)
C14 0.032(4) 0.015(3) 0.082(6) -0.001(3) -0.006(4) -0.007(3)
C15 0.036(4) 0.023(3) 0.050(4) -0.008(3) -0.008(3) 0.001(3)
C16 0.0205(12) 0.0114(12) 0.0345(13) -0.0001(11) 0.0016(11) 0.0044(11)
C17 0.0210(12) 0.0131(11) 0.0353(12) 0.0001(10) 0.0010(10) 0.0045(10)
C18 0.0223(12) 0.0150(12) 0.0364(13) -0.0001(11) -0.0003(11) 0.0045(11)
C19 0.0232(13) 0.0165(13) 0.0380(14) -0.0004(12) -0.0014(11) 0.0044(11)
C20 0.0226(13) 0.0165(13) 0.0388(14) 0.0000(12) -0.0008(11) 0.0040(11)
C21 0.0217(13) 0.0153(12) 0.0376(13) 0.0004(11) 0.0007(11) 0.0039(11)
C22 0.0211(12) 0.0136(11) 0.0359(12) 0.0002(10) 0.0013(10) 0.0042(10)
C23 0.0209(13) 0.0125(12) 0.0352(13) -0.0002(11) 0.0019(11) 0.0039(11)
C24 0.0206(13) 0.0110(12) 0.0344(14) -0.0004(11) 0.0018(11) 0.0042(11)
C25 0.030(4) 0.034(4) 0.046(4) 0.000(3) 0.001(3) -0.014(3)
C26 0.033(4) 0.042(4) 0.032(4) 0.002(3) 0.006(3) -0.006(3)
C27 0.026(4) 0.027(4) 0.068(5) 0.019(3) 0.008(3) 0.006(3)
C28 0.056(5) 0.046(5) 0.040(4) -0.007(4) 0.010(4) 0.003(4)
C29 0.054(5) 0.043(5) 0.048(4) 0.003(4) 0.017(4) 0.011(4)
C30 0.044(4) 0.051(5) 0.054(5) 0.000(4) 0.019(4) 0.013(4)
Cr2 0.0164(5) 0.0146(5) 0.0262(5) -0.0018(4) -0.0007(4) -0.0010(4)
Si5 0.0303(10) 0.0277(10) 0.0326(10) -0.0016(8) -0.0100(8) 0.0003(8)
Si6 0.0207(8) 0.0137(8) 0.0392(10) -0.0015(7) -0.0035(7) 0.0015(7)
Si7 0.0202(8) 0.0154(8) 0.0332(9) -0.0039(7) 0.0022(7) 0.0019(7)
Si8 0.0368(10) 0.0288(10) 0.0323(10) -0.0012(8) 0.0111(8) -0.0019(8)
C31 0.0215(13) 0.0117(12) 0.0363(13) -0.0039(11) -0.0021(11) -0.0029(11)
C32 0.0213(12) 0.0127(11) 0.0366(12) -0.0036(10) -0.0019(10) -0.0032(10)
C33 0.0218(13) 0.0146(12) 0.0376(13) -0.0041(11) -0.0016(11) -0.0028(11)
C34 0.0227(13) 0.0161(13) 0.0381(14) -0.0045(12) -0.0006(12) -0.0031(11)
C35 0.0235(13) 0.0164(13) 0.0375(14) -0.0042(12) -0.0006(11) -0.0035(11)
C36 0.0227(13) 0.0146(12) 0.0368(13) -0.0037(11) -0.0012(11) -0.0034(11)
C37 0.0214(12) 0.0121(11) 0.0362(12) -0.0036(10) -0.0017(10) -0.0033(10)
C38 0.0213(13) 0.0092(12) 0.0359(13) -0.0039(11) -0.0014(11) -0.0031(11)
C39 0.0214(13) 0.0105(12) 0.0361(14) -0.0041(11) -0.0016(11) -0.0032(11)
C40 0.053(5) 0.060(6) 0.036(4) -0.003(4) -0.005(3) -0.002(4)
C41 0.035(4) 0.056(5) 0.052(5) 0.000(4) -0.015(3) -0.007(4)
C42 0.053(5) 0.035(4) 0.058(5) 0.006(4) -0.025(4) -0.002(4)
C43 0.025(4) 0.024(4) 0.080(5) 0.003(4) -0.006(3) -0.001(3)
C44 0.032(4) 0.031(4) 0.049(4) -0.004(3) 0.001(3) 0.009(3)
C45 0.033(4) 0.031(4) 0.044(4) 0.001(3) -0.008(3) 0.004(3)
C46 0.0193(12) 0.0158(13) 0.0359(14) -0.0019(11) 0.0005(11) -0.0002(11)
C47 0.0193(11) 0.0158(12) 0.0364(13) -0.0023(10) 0.0004(10) -0.0008(10)
C48 0.0202(12) 0.0165(12) 0.0373(14) -0.0023(11) -0.0007(11) -0.0013(11)
C49 0.0209(13) 0.0174(13) 0.0388(14) -0.0021(12) -0.0018(11) -0.0012(11)
C50 0.0203(13) 0.0174(13) 0.0398(14) -0.0025(12) -0.0010(11) -0.0007(11)
C51 0.0197(12) 0.0168(13) 0.0388(14) -0.0028(11) 0.0006(11) -0.0006(11)
C52 0.0194(11) 0.0161(12) 0.0371(13) -0.0025(10) 0.0010(10) -0.0007(10)
C53 0.0197(12) 0.0164(13) 0.0363(14) -0.0024(11) 0.0012(11) -0.0004(11)
C54 0.0196(13) 0.0164(13) 0.0359(14) -0.0021(12) 0.0009(11) 0.0001(11)
C55 0.039(4) 0.026(4) 0.068(5) -0.013(4) 0.012(4) 0.000(3)
C56 0.026(3) 0.024(3) 0.046(4) 0.000(3) 0.000(3) 0.009(3)
C57 0.032(4) 0.035(4) 0.036(4) -0.006(3) 0.004(3) -0.001(3)
C58 0.065(5) 0.036(4) 0.039(4) -0.017(3) 0.019(4) 0.005(4)
C59 0.054(5) 0.066(6) 0.037(4) 0.008(4) 0.009(4) 0.004(4)
C60 0.046(4) 0.044(5) 0.052(5) -0.002(4) 0.021(4) -0.007(4)

loop_
_atom_type_symbol
_atom_type_description
_atom_type_scat_dispersion_real
_atom_type_scat_dispersion_imag
_atom_type_scat_source
C C 0.0033 0.0016 'International Tables Vol C Tables 4.2.6.8 and 6.1.1.4'
H H 0.0000 0.0000 'International Tables Vol C Tables 4.2.6.8 and 6.1.1.4'
Si Si 0.0817 0.0704 'International Tables Vol C Tables 4.2.6.8 and 6.1.1.4'
Cr Cr 0.3209 0.6236 'International Tables Vol C Tables 4.2.6.8 and 6.1.1.4'

loop_
_geom_angle_atom_site_label_1
_geom_angle_atom_site_label_2
_geom_angle_atom_site_label_3
_geom_angle
C24 Cr1 C9 128.9(2)
C24 Cr1 C16 38.7(2)
C9 Cr1 C16 165.5(2)
C24 Cr1 C23 40.0(2)
C9 Cr1 C23 108.4(2)
C16 Cr1 C23 66.6(2)
C24 Cr1 C1 108.3(2)
C9 Cr1 C1 39.8(2)
C16 Cr1 C1 128.7(2)
C23 Cr1 C1 116.7(2)
C24 Cr1 C8 165.7(2)
C9 Cr1 C8 38.5(2)
C16 Cr1 C8 154.9(2)
C23 Cr1 C8 129.0(2)
C1 Cr1 C8 66.3(2)
C24 Cr1 C22 63.1(2)
C9 Cr1 C22 121.5(2)
C16 Cr1 C22 63.7(2)
C23 Cr1 C22 37.9(2)
C1 Cr1 C22 150.6(2)
C8 Cr1 C22 114.6(2)
C24 Cr1 C2 120.9(2)
C9 Cr1 C2 63.2(2)
C16 Cr1 C2 113.9(2)
C23 Cr1 C2 150.3(2)
C1 Cr1 C2 37.8(2)
C8 Cr1 C2 63.6(2)
C22 Cr1 C2 171.2(2)
C24 Cr1 C17 62.8(2)
C9 Cr1 C17 153.5(2)
C16 Cr1 C17 38.1(2)
C23 Cr1 C17 63.8(2)
C1 Cr1 C17 166.6(2)
C8 Cr1 C17 124.9(2)
C22 Cr1 C17 36.7(2)
C2 Cr1 C17 136.2(2)
C24 Cr1 C7 153.0(2)
C9 Cr1 C7 63.0(2)
C16 Cr1 C7 124.2(2)
C23 Cr1 C7 167.0(2)
C1 Cr1 C7 63.8(2)
C8 Cr1 C7 38.2(2)
C22 Cr1 C7 136.5(2)
C2 Cr1 C7 36.8(2)
C17 Cr1 C7 119.1(2)
C1 Si1 C12 108.2(3)
C1 Si1 C10 107.2(3)
C12 Si1 C10 109.2(4)
C1 Si1 C11 114.5(3)
C12 Si1 C11 110.3(4)
C10 Si1 C11 107.4(3)
C13 Si2 C14 108.3(3)
C13 Si2 C8 108.6(3)
C14 Si2 C8 108.4(3)
C13 Si2 C15 111.4(3)
C14 Si2 C15 107.9(3)
C8 Si2 C15 112.1(3)
C25 Si3 C26 112.0(3)
C25 Si3 C27 108.0(3)
C26 Si3 C27 107.1(3)
C25 Si3 C16 107.0(3)
C26 Si3 C16 112.9(3)
C27 Si3 C16 109.7(3)
C29 Si4 C30 107.3(4)
C29 Si4 C23 112.8(3)
C30 Si4 C23 108.9(3)
C29 Si4 C28 111.4(4)
C30 Si4 C28 109.0(4)
C23 Si4 C28 107.4(3)
C2 C1 C9 104.9(5)
C2 C1 Si1 126.0(4)
C9 C1 Si1 126.0(4)
C2 C1 Cr1 74.9(3)
C9 C1 Cr1 68.1(3)
Si1 C1 Cr1 136.4(3)
C3 C2 C7 119.0(5)
C3 C2 C1 131.3(6)
C7 C2 C1 109.7(5)
C3 C2 Cr1 127.6(4)
C7 C2 Cr1 72.2(3)
C1 C2 Cr1 67.3(3)
C4 C3 C2 119.2(6)
C3 C4 C5 121.4(6)
C6 C5 C4 120.7(6)
C5 C6 C7 119.6(6)
C6 C7 C2 120.0(5)
C6 C7 C8 131.7(6)
C2 C7 C8 108.2(5)
C6 C7 Cr1 128.6(4)
C2 C7 Cr1 71.0(3)
C8 C7 Cr1 67.4(3)
C9 C8 C7 105.7(5)
C9 C8 Si2 126.4(4)
C7 C8 Si2 126.9(4)
C9 C8 Cr1 67.9(3)
C7 C8 Cr1 74.4(3)
Si2 C8 Cr1 131.0(3)
C8 C9 C1 111.5(5)
C8 C9 Cr1 73.6(3)
C1 C9 Cr1 72.1(3)
C24 C16 C17 105.9(5)
C24 C16 Si3 124.6(4)
C17 C16 Si3 128.1(4)
C24 C16 Cr1 68.4(3)
C17 C16 Cr1 75.3(3)
Si3 C16 Cr1 131.1(3)
C18 C17 C22 120.1(5)
C18 C17 C16 131.5(5)
C22 C17 C16 108.4(5)
C18 C17 Cr1 130.1(4)
C22 C17 Cr1 71.2(3)
C16 C17 Cr1 66.6(3)
C19 C18 C17 119.0(6)
C18 C19 C20 121.0(6)
C21 C20 C19 121.7(6)
C20 C21 C22 119.1(6)
C17 C22 C21 119.0(5)
C17 C22 C23 109.7(5)
C21 C22 C23 131.2(6)
C17 C22 Cr1 72.1(3)
C21 C22 Cr1 128.4(4)
C23 C22 Cr1 67.2(3)
C22 C23 C24 104.2(5)
C22 C23 Si4 127.3(4)
C24 C23 Si4 125.7(4)
C22 C23 Cr1 74.9(3)
C24 C23 Cr1 67.8(3)
Si4 C23 Cr1 135.4(3)
C16 C24 C23 111.6(5)
C16 C24 Cr1 72.9(3)
C23 C24 Cr1 72.3(3)
C39 Cr2 C54 128.8(2)
C39 Cr2 C38 39.1(2)
C54 Cr2 C38 165.9(2)
C39 Cr2 C31 39.8(2)
C54 Cr2 C31 108.1(2)
C38 Cr2 C31 66.8(2)
C39 Cr2 C53 108.8(2)
C54 Cr2 C53 39.4(2)
C38 Cr2 C53 129.7(2)
C31 Cr2 C53 116.6(2)
C39 Cr2 C46 165.8(2)
C54 Cr2 C46 39.2(2)
C38 Cr2 C46 154.1(2)
C31 Cr2 C46 128.9(2)
C53 Cr2 C46 66.3(2)
C39 Cr2 C32 63.1(2)
C54 Cr2 C32 120.8(2)
C38 Cr2 C32 63.8(2)
C31 Cr2 C32 37.9(2)
C53 Cr2 C32 150.0(2)
C46 Cr2 C32 113.9(2)
C39 Cr2 C52 121.4(2)
C54 Cr2 C52 63.0(2)
C38 Cr2 C52 114.4(2)
C31 Cr2 C52 150.2(2)
C53 Cr2 C52 37.8(2)
C46 Cr2 C52 63.7(2)
C32 Cr2 C52 171.6(2)
C39 Cr2 C47 153.4(2)
C54 Cr2 C47 62.9(2)
C38 Cr2 C47 124.4(2)
C31 Cr2 C47 166.7(2)
C53 Cr2 C47 63.5(2)
C46 Cr2 C47 37.9(2)
C32 Cr2 C47 136.5(2)
C52 Cr2 C47 36.7(2)
C39 Cr2 C37 62.6(2)
C54 Cr2 C37 153.3(2)
C38 Cr2 C37 37.7(2)
C31 Cr2 C37 63.8(2)
C53 Cr2 C37 167.2(2)
C46 Cr2 C37 124.3(2)
C32 Cr2 C37 37.0(2)
C52 Cr2 C37 136.6(2)
C47 Cr2 C37 119.4(2)
C42 Si5 C40 108.9(4)
C42 Si5 C31 113.8(3)
C40 Si5 C31 109.0(3)
C42 Si5 C41 108.5(4)
C40 Si5 C41 109.6(4)
C31 Si5 C41 106.9(3)
C44 Si6 C43 108.0(3)
C44 Si6 C45 111.9(3)
C43 Si6 C45 107.5(3)
C44 Si6 C38 108.3(3)
C43 Si6 C38 109.7(3)
C45 Si6 C38 111.3(3)
C56 Si7 C55 108.6(3)
C56 Si7 C57 111.7(3)
C55 Si7 C57 107.0(3)
C56 Si7 C46 107.1(3)
C55 Si7 C46 109.4(3)
C57 Si7 C46 112.8(3)
C53 Si8 C59 107.6(3)
C53 Si8 C60 108.6(3)
C59 Si8 C60 108.2(4)
C53 Si8 C58 113.2(3)
C59 Si8 C58 112.3(4)
C60 Si8 C58 106.8(4)
C32 C31 C39 104.9(5)
C32 C31 Si5 125.5(4)
C39 C31 Si5 126.2(4)
C32 C31 Cr2 75.0(3)
C39 C31 Cr2 68.5(3)
Si5 C31 Cr2 136.7(3)
C33 C32 C31 131.7(5)
C33 C32 C37 118.8(5)
C31 C32 C37 109.5(5)
C33 C32 Cr2 127.9(4)
C31 C32 Cr2 67.2(3)
C37 C32 Cr2 72.5(3)
C34 C33 C32 120.0(6)
C33 C34 C35 121.2(6)
C36 C35 C34 121.1(6)
C35 C36 C37 119.7(6)
C36 C37 C38 132.9(5)
C36 C37 C32 119.0(5)
C38 C37 C32 108.1(5)
C36 C37 Cr2 127.7(4)
C38 C37 Cr2 65.8(3)
C32 C37 Cr2 70.5(3)
C39 C38 C37 106.4(5)
C39 C38 Si6 125.1(4)
C37 C38 Si6 126.2(4)
C39 C38 Cr2 69.3(3)
C37 C38 Cr2 76.5(3)
Si6 C38 Cr2 132.4(3)
C38 C39 C31 110.7(5)
C38 C39 Cr2 71.7(3)
C31 C39 Cr2 71.7(3)
C54 C46 C47 105.3(5)
C54 C46 Si7 124.5(4)
C47 C46 Si7 128.8(4)
C54 C46 Cr2 68.1(3)
C47 C46 Cr2 75.0(3)
Si7 C46 Cr2 131.2(3)
C48 C47 C52 120.0(5)
C48 C47 C46 131.2(5)
C52 C47 C46 108.8(5)
C48 C47 Cr2 129.3(4)
C52 C47 Cr2 71.1(3)
C46 C47 Cr2 67.1(3)
C49 C48 C47 119.0(6)
C48 C49 C50 121.2(6)
C51 C50 C49 121.4(6)
C50 C51 C52 119.1(6)
C51 C52 C47 119.2(5)
C51 C52 C53 131.5(6)
C47 C52 C53 109.4(5)
C51 C52 Cr2 128.1(4)
C47 C52 Cr2 72.2(3)
C53 C52 Cr2 67.5(3)
C52 C53 C54 105.3(5)
C52 C53 Si8 126.8(4)
C54 C53 Si8 125.6(4)
C52 C53 Cr2 74.7(3)
C54 C53 Cr2 68.3(3)
Si8 C53 Cr2 134.6(3)
C46 C54 C53 111.1(5)
C46 C54 Cr2 72.7(3)
C53 C54 Cr2 72.4(3)
C63 C62 C61 115.0(11)
C62 C63 C64 109.7(12)
C65 C64 C63 109.8(12)
C64 C65 C66 114.9(11)

loop_
_geom_bond_atom_site_label_1
_geom_bond_atom_site_label_2
_geom_bond_distance
Cr1 C24 2.102(6)
Cr1 C9 2.113(6)
Cr1 C16 2.161(6)
Cr1 C23 2.163(6)
Cr1 C1 2.167(6)
Cr1 C8 2.189(6)
Cr1 C22 2.265(6)
Cr1 C2 2.268(6)
Cr1 C17 2.277(6)
Cr1 C7 2.285(6)
Si1 C1 1.860(6)
Si1 C12 1.867(8)
Si1 C10 1.870(7)
Si1 C11 1.886(8)
Si2 C13 1.859(7)
Si2 C14 1.860(7)
Si2 C8 1.866(6)
Si2 C15 1.871(7)
Si3 C25 1.858(6)
Si3 C26 1.868(6)
Si3 C27 1.871(6)
Si3 C16 1.877(6)
Si4 C29 1.850(8)
Si4 C30 1.857(7)
Si4 C23 1.857(6)
Si4 C28 1.870(8)
C1 C2 1.441(8)
C1 C9 1.459(8)
C2 C3 1.426(8)
C2 C7 1.437(8)
C3 C4 1.363(8)
C4 C5 1.417(8)
C5 C6 1.373(8)
C6 C7 1.398(8)
C7 C8 1.466(8)
C8 C9 1.421(8)
C16 C24 1.412(8)
C16 C17 1.451(8)
C17 C18 1.417(8)
C17 C22 1.430(8)
C18 C19 1.369(8)
C19 C20 1.418(8)
C20 C21 1.355(8)
C21 C22 1.432(8)
C22 C23 1.442(8)
C23 C24 1.459(8)
Cr2 C39 2.113(6)
Cr2 C54 2.116(6)
Cr2 C38 2.145(6)
Cr2 C31 2.157(6)
Cr2 C53 2.171(6)
Cr2 C46 2.177(6)
Cr2 C32 2.260(6)
Cr2 C52 2.268(6)
Cr2 C47 2.283(6)
Cr2 C37 2.287(6)
Si5 C42 1.834(8)
Si5 C40 1.858(7)
Si5 C31 1.866(6)
Si5 C41 1.874(7)
Si6 C44 1.855(7)
Si6 C43 1.861(7)
Si6 C45 1.864(6)
Si6 C38 1.883(6)
Si7 C56 1.861(6)
Si7 C55 1.865(7)
Si7 C57 1.865(7)
Si7 C46 1.866(6)
Si8 C53 1.862(6)
Si8 C59 1.865(8)
Si8 C60 1.871(7)
Si8 C58 1.873(7)
C31 C32 1.436(8)
C31 C39 1.453(8)
C32 C33 1.434(8)
C32 C37 1.442(8)
C33 C34 1.351(8)
C34 C35 1.413(8)
C35 C36 1.369(8)
C36 C37 1.419(8)
C37 C38 1.438(8)
C38 C39 1.424(8)
C46 C54 1.440(8)
C46 C47 1.452(8)
C47 C48 1.419(8)
C47 C52 1.433(8)
C48 C49 1.369(8)
C49 C50 1.417(8)
C50 C51 1.366(8)
C51 C52 1.428(8)
C52 C53 1.442(8)
C53 C54 1.446(8)
C61 C62 1.534(7)
C62 C63 1.531(7)
C63 C64 1.538(10)
C64 C65 1.531(7)
C65 C66 1.534(7)

loop_
_geom_torsion_atom_site_label_1
_geom_torsion_atom_site_label_2
_geom_torsion_atom_site_label_3
_geom_torsion_atom_site_label_4
_geom_torsion
C12 Si1 C1 C2 -168.1(6)
C10 Si1 C1 C2 -50.5(6)
C11 Si1 C1 C2 68.5(6)
C12 Si1 C1 C9 -10.9(6)
C10 Si1 C1 C9 106.8(6)
C11 Si1 C1 C9 -134.3(5)
C12 Si1 C1 Cr1 84.6(5)
C10 Si1 C1 Cr1 -157.8(4)
C11 Si1 C1 Cr1 -38.8(6)
C24 Cr1 C1 C2 -117.2(4)
C9 Cr1 C1 C2 113.2(5)
C16 Cr1 C1 C2 -79.3(4)
C23 Cr1 C1 C2 -159.7(3)
C8 Cr1 C1 C2 77.0(4)
C22 Cr1 C1 C2 175.4(4)
C17 Cr1 C1 C2 -70.9(10)
C7 Cr1 C1 C2 34.8(3)
C24 Cr1 C1 C9 129.6(3)
C16 Cr1 C1 C9 167.5(3)
C23 Cr1 C1 C9 87.1(4)
C8 Cr1 C1 C9 -36.2(3)
C22 Cr1 C1 C9 62.2(6)
C2 Cr1 C1 C9 -113.2(5)
C17 Cr1 C1 C9 175.9(8)
C7 Cr1 C1 C9 -78.4(4)
C24 Cr1 C1 Si1 9.7(5)
C9 Cr1 C1 Si1 -119.8(6)
C16 Cr1 C1 Si1 47.6(6)
C23 Cr1 C1 Si1 -32.8(5)
C8 Cr1 C1 Si1 -156.1(5)
C22 Cr1 C1 Si1 -57.7(7)
C2 Cr1 C1 Si1 126.9(6)
C17 Cr1 C1 Si1 56.1(12)
C7 Cr1 C1 Si1 161.7(5)
C9 C1 C2 C3 -177.4(6)
Si1 C1 C2 C3 -16.2(10)
Cr1 C1 C2 C3 120.8(7)
C9 C1 C2 C7 2.0(6)
Si1 C1 C2 C7 163.1(4)
Cr1 C1 C2 C7 -59.9(4)
C9 C1 C2 Cr1 61.9(4)
Si1 C1 C2 Cr1 -137.0(5)
C24 Cr1 C2 C3 -45.6(6)
C9 Cr1 C2 C3 -166.8(6)
C16 Cr1 C2 C3 -2.5(6)
C23 Cr1 C2 C3 -86.7(7)
C1 Cr1 C2 C3 -125.5(7)
C8 Cr1 C2 C3 149.9(6)
C22 Cr1 C2 C3 69.3(16)
C17 Cr1 C2 C3 36.0(7)
C7 Cr1 C2 C3 113.3(7)
C24 Cr1 C2 C7 -158.8(3)
C9 Cr1 C2 C7 80.0(4)
C16 Cr1 C2 C7 -115.8(4)
C23 Cr1 C2 C7 160.0(4)
C1 Cr1 C2 C7 121.2(5)
C8 Cr1 C2 C7 36.7(3)
C22 Cr1 C2 C7 -44.0(15)
C17 Cr1 C2 C7 -77.2(4)
C24 Cr1 C2 C1 79.9(4)
C9 Cr1 C2 C1 -41.3(3)
C16 Cr1 C2 C1 123.0(4)
C23 Cr1 C2 C1 38.8(6)
C8 Cr1 C2 C1 -84.6(4)
C22 Cr1 C2 C1 -165.2(13)
C17 Cr1 C2 C1 161.5(3)
C7 Cr1 C2 C1 -121.2(5)
C7 C2 C3 C4 -3.0(8)
C1 C2 C3 C4 176.3(6)
Cr1 C2 C3 C4 -92.2(7)
C2 C3 C4 C5 2.2(9)
C3 C4 C5 C6 1.1(9)
C4 C5 C6 C7 -3.5(9)
C5 C6 C7 C2 2.6(9)
C5 C6 C7 C8 -175.5(6)
C5 C6 C7 Cr1 91.5(7)
C3 C2 C7 C6 0.6(8)
C1 C2 C7 C6 -178.8(5)
Cr1 C2 C7 C6 124.3(5)
C3 C2 C7 C8 179.1(5)
C1 C2 C7 C8 -0.3(7)
Cr1 C2 C7 C8 -57.2(4)
C3 C2 C7 Cr1 -123.6(5)
C1 C2 C7 Cr1 56.9(4)
C24 Cr1 C7 C6 -70.8(8)
C9 Cr1 C7 C6 165.7(6)
C16 Cr1 C7 C6 -29.0(6)
C23 Cr1 C7 C6 115.2(10)
C1 Cr1 C7 C6 -149.5(6)
C8 Cr1 C7 C6 126.2(7)
C22 Cr1 C7 C6 57.3(7)
C2 Cr1 C7 C6 -113.7(7)
C17 Cr1 C7 C6 15.6(6)
C24 Cr1 C7 C2 42.9(6)
C9 Cr1 C7 C2 -80.6(4)
C16 Cr1 C7 C2 84.7(4)
C23 Cr1 C7 C2 -131.1(9)
C1 Cr1 C7 C2 -35.8(3)
C8 Cr1 C7 C2 -120.1(5)
C22 Cr1 C7 C2 171.1(3)
C17 Cr1 C7 C2 129.4(3)
C24 Cr1 C7 C8 163.0(5)
C9 Cr1 C7 C8 39.5(3)
C16 Cr1 C7 C8 -155.2(3)
C23 Cr1 C7 C8 -11.0(11)
C1 Cr1 C7 C8 84.3(4)
C22 Cr1 C7 C8 -68.8(4)
C2 Cr1 C7 C8 120.1(5)
C17 Cr1 C7 C8 -110.5(3)
C6 C7 C8 C9 176.7(6)
C2 C7 C8 C9 -1.6(6)
Cr1 C7 C8 C9 -61.0(4)
C6 C7 C8 Si2 7.7(10)
C2 C7 C8 Si2 -170.6(4)
Cr1 C7 C8 Si2 130.0(5)
C6 C7 C8 Cr1 -122.3(7)
C2 C7 C8 Cr1 59.5(4)
C13 Si2 C8 C9 21.3(6)
C14 Si2 C8 C9 -96.2(6)
C15 Si2 C8 C9 144.8(5)
C13 Si2 C8 C7 -171.9(5)
C14 Si2 C8 C7 70.7(6)
C15 Si2 C8 C7 -48.3(6)
C13 Si2 C8 Cr1 -69.8(5)
C14 Si2 C8 Cr1 172.7(4)
C15 Si2 C8 Cr1 53.7(5)
C24 Cr1 C8 C9 -32.9(10)
C16 Cr1 C8 C9 169.6(5)
C23 Cr1 C8 C9 -68.6(4)
C1 Cr1 C8 C9 37.4(3)
C22 Cr1 C8 C9 -110.3(3)
C2 Cr1 C8 C9 79.3(4)
C17 Cr1 C8 C9 -151.2(3)
C7 Cr1 C8 C9 114.6(5)
C24 Cr1 C8 C7 -147.5(8)
C9 Cr1 C8 C7 -114.6(5)
C16 Cr1 C8 C7 55.0(6)
C23 Cr1 C8 C7 176.8(3)
C1 Cr1 C8 C7 -77.2(3)
C22 Cr1 C8 C7 135.1(3)
C2 Cr1 C8 C7 -35.3(3)
C17 Cr1 C8 C7 94.2(4)
C24 Cr1 C8 Si2 86.7(10)
C9 Cr1 C8 Si2 119.6(6)
C16 Cr1 C8 Si2 -70.8(7)
C23 Cr1 C8 Si2 51.1(5)
C1 Cr1 C8 Si2 157.1(5)
C22 Cr1 C8 Si2 9.3(5)
C2 Cr1 C8 Si2 -161.1(5)
C17 Cr1 C8 Si2 -31.6(5)
C7 Cr1 C8 Si2 -125.7(6)
C7 C8 C9 C1 2.9(7)
Si2 C8 C9 C1 172.0(4)
Cr1 C8 C9 C1 -62.6(4)
C7 C8 C9 Cr1 65.5(4)
Si2 C8 C9 Cr1 -125.4(5)
C2 C1 C9 C8 -3.1(7)
Si1 C1 C9 C8 -164.2(4)
Cr1 C1 C9 C8 63.5(4)
C2 C1 C9 Cr1 -66.6(4)
Si1 C1 C9 Cr1 132.3(5)
C24 Cr1 C9 C8 170.1(3)
C16 Cr1 C9 C8 -162.2(8)
C23 Cr1 C9 C8 130.4(3)
C1 Cr1 C9 C8 -119.7(5)
C22 Cr1 C9 C8 90.8(4)
C2 Cr1 C9 C8 -80.6(4)
C17 Cr1 C9 C8 62.4(6)
C7 Cr1 C9 C8 -39.1(3)
C24 Cr1 C9 C1 -70.2(4)
C16 Cr1 C9 C1 -42.5(10)
C23 Cr1 C9 C1 -109.9(3)
C8 Cr1 C9 C1 119.7(5)
C22 Cr1 C9 C1 -149.4(3)
C2 Cr1 C9 C1 39.2(3)
C17 Cr1 C9 C1 -177.9(4)
C7 Cr1 C9 C1 80.6(4)
C25 Si3 C16 C24 25.2(6)
C26 Si3 C16 C24 148.9(5)
C27 Si3 C16 C24 -91.8(5)
C25 Si3 C16 C17 -170.2(5)
C26 Si3 C16 C17 -46.6(6)
C27 Si3 C16 C17 72.8(6)
C25 Si3 C16 Cr1 -65.4(5)
C26 Si3 C16 Cr1 58.3(5)
C27 Si3 C16 Cr1 177.6(4)
C9 Cr1 C16 C24 -35.4(10)
C23 Cr1 C16 C24 37.2(3)
C1 Cr1 C16 C24 -69.1(4)
C8 Cr1 C16 C24 171.3(5)
C22 Cr1 C16 C24 79.1(4)
C2 Cr1 C16 C24 -110.3(3)
C17 Cr1 C16 C24 114.1(5)
C7 Cr1 C16 C24 -151.0(3)
C24 Cr1 C16 C17 -114.1(5)
C9 Cr1 C16 C17 -149.5(8)
C23 Cr1 C16 C17 -76.9(3)
C1 Cr1 C16 C17 176.8(3)
C8 Cr1 C16 C17 57.2(6)
C22 Cr1 C16 C17 -35.0(3)
C2 Cr1 C16 C17 135.6(3)
C7 Cr1 C16 C17 94.9(4)
C24 Cr1 C16 Si3 117.8(5)
C9 Cr1 C16 Si3 82.4(10)
C23 Cr1 C16 Si3 155.0(5)
C1 Cr1 C16 Si3 48.7(5)
C8 Cr1 C16 Si3 -70.9(7)
C22 Cr1 C16 Si3 -163.1(5)
C2 Cr1 C16 Si3 7.5(5)
C17 Cr1 C16 Si3 -128.1(6)
C7 Cr1 C16 Si3 -33.2(5)
C24 C16 C17 C18 174.3(6)
Si3 C16 C17 C18 7.4(9)
Cr1 C16 C17 C18 -123.7(6)
C24 C16 C17 C22 -2.8(6)
Si3 C16 C17 C22 -169.7(4)
Cr1 C16 C17 C22 59.1(4)
C24 C16 C17 Cr1 -62.0(4)
Si3 C16 C17 Cr1 131.2(5)
C24 Cr1 C17 C18 165.3(6)
C9 Cr1 C17 C18 -71.1(8)
C16 Cr1 C17 C18 125.5(7)
C23 Cr1 C17 C18 -149.7(6)
C1 Cr1 C17 C18 114.8(10)
C8 Cr1 C17 C18 -28.8(6)
C22 Cr1 C17 C18 -113.9(7)
C2 Cr1 C17 C18 58.0(7)
C7 Cr1 C17 C18 16.0(6)
C24 Cr1 C17 C22 -80.7(4)
C9 Cr1 C17 C22 42.8(6)
C16 Cr1 C17 C22 -120.6(5)
C23 Cr1 C17 C22 -35.8(3)
C1 Cr1 C17 C22 -131.3(9)
C8 Cr1 C17 C22 85.1(4)
C2 Cr1 C17 C22 171.9(3)
C7 Cr1 C17 C22 130.0(3)
C24 Cr1 C17 C16 39.9(3)
C9 Cr1 C17 C16 163.4(5)
C23 Cr1 C17 C16 84.8(4)
C1 Cr1 C17 C16 -10.7(11)
C8 Cr1 C17 C16 -154.3(3)
C22 Cr1 C17 C16 120.6(5)
C2 Cr1 C17 C16 -67.5(4)
C7 Cr1 C17 C16 -109.4(3)
C22 C17 C18 C19 1.4(8)
C16 C17 C18 C19 -175.4(6)
Cr1 C17 C18 C19 91.5(6)
C17 C18 C19 C20 -2.8(8)
C18 C19 C20 C21 1.2(9)
C19 C20 C21 C22 1.9(9)
C18 C17 C22 C21 1.6(8)
C16 C17 C22 C21 179.1(5)
Cr1 C17 C22 C21 -124.6(5)
C18 C17 C22 C23 -177.1(5)
C16 C17 C22 C23 0.4(6)
Cr1 C17 C22 C23 56.7(4)
C18 C17 C22 Cr1 126.1(5)
C16 C17 C22 Cr1 -56.3(4)
C20 C21 C22 C17 -3.2(8)
C20 C21 C22 C23 175.2(6)
C20 C21 C22 Cr1 -92.7(6)
C24 Cr1 C22 C17 79.7(4)
C9 Cr1 C22 C17 -159.2(3)
C16 Cr1 C22 C17 36.3(3)
C23 Cr1 C22 C17 121.4(5)
C1 Cr1 C22 C17 159.2(4)
C8 Cr1 C22 C17 -116.0(3)
C2 Cr1 C22 C17 -39.5(15)
C7 Cr1 C22 C17 -76.6(4)
C24 Cr1 C22 C21 -167.0(6)
C9 Cr1 C22 C21 -46.0(6)
C16 Cr1 C22 C21 149.5(6)
C23 Cr1 C22 C21 -125.4(7)
C1 Cr1 C22 C21 -87.6(7)
C8 Cr1 C22 C21 -2.7(6)
C2 Cr1 C22 C21 73.8(16)
C17 Cr1 C22 C21 113.2(7)
C7 Cr1 C22 C21 36.6(7)
C24 Cr1 C22 C23 -41.6(3)
C9 Cr1 C22 C23 79.4(4)
C16 Cr1 C22 C23 -85.1(4)
C1 Cr1 C22 C23 37.8(6)
C8 Cr1 C22 C23 122.7(3)
C2 Cr1 C22 C23 -160.9(13)
C17 Cr1 C22 C23 -121.4(5)
C7 Cr1 C22 C23 162.0(3)
C17 C22 C23 C24 2.1(6)
C21 C22 C23 C24 -176.4(6)
Cr1 C22 C23 C24 61.8(3)
C17 C22 C23 Si4 164.1(4)
C21 C22 C23 Si4 -14.4(9)
Cr1 C22 C23 Si4 -136.2(5)
C17 C22 C23 Cr1 -59.7(4)
C21 C22 C23 Cr1 121.9(6)
C29 Si4 C23 C22 68.0(6)
C30 Si4 C23 C22 -51.0(6)
C28 Si4 C23 C22 -169.0(5)
C29 Si4 C23 C24 -133.7(5)
C30 Si4 C23 C24 107.3(5)
C28 Si4 C23 C24 -10.6(6)
C29 Si4 C23 Cr1 -39.9(5)
C30 Si4 C23 Cr1 -158.9(4)
C28 Si4 C23 Cr1 83.1(5)
C24 Cr1 C23 C22 112.7(5)
C9 Cr1 C23 C22 -118.0(3)
C16 Cr1 C23 C22 76.6(3)
C1 Cr1 C23 C22 -160.4(3)
C8 Cr1 C23 C22 -80.3(4)
C2 Cr1 C23 C22 174.2(4)
C17 Cr1 C23 C22 34.6(3)
C7 Cr1 C23 C22 -71.5(10)
C9 Cr1 C23 C24 129.4(3)
C16 Cr1 C23 C24 -36.0(3)
C1 Cr1 C23 C24 87.0(4)
C8 Cr1 C23 C24 167.0(3)
C22 Cr1 C23 C24 -112.7(5)
C2 Cr1 C23 C24 61.5(6)
C17 Cr1 C23 C24 -78.0(3)
C7 Cr1 C23 C24 175.8(9)
C24 Cr1 C23 Si4 -118.9(6)
C9 Cr1 C23 Si4 10.4(5)
C16 Cr1 C23 Si4 -155.0(5)
C1 Cr1 C23 Si4 -32.0(5)
C8 Cr1 C23 Si4 48.1(5)
C22 Cr1 C23 Si4 128.4(6)
C2 Cr1 C23 Si4 -57.4(7)
C17 Cr1 C23 Si4 163.0(5)
C7 Cr1 C23 Si4 56.9(12)
C17 C16 C24 C23 4.3(6)
Si3 C16 C24 C23 171.7(4)
Cr1 C16 C24 C23 -62.4(4)
C17 C16 C24 Cr1 66.6(4)
Si3 C16 C24 Cr1 -125.9(4)
C22 C23 C24 C16 -4.0(6)
Si4 C23 C24 C16 -166.4(4)
Cr1 C23 C24 C16 62.7(4)
C22 C23 C24 Cr1 -66.8(4)
Si4 C23 C24 Cr1 130.8(4)
C9 Cr1 C24 C16 169.2(3)
C23 Cr1 C24 C16 -120.2(5)
C1 Cr1 C24 C16 129.8(3)
C8 Cr1 C24 C16 -165.0(8)
C22 Cr1 C24 C16 -80.7(4)
C2 Cr1 C24 C16 90.3(4)
C17 Cr1 C24 C16 -39.3(3)
C7 Cr1 C24 C16 61.9(6)
C9 Cr1 C24 C23 -70.6(4)
C16 Cr1 C24 C23 120.2(5)
C1 Cr1 C24 C23 -110.0(3)
C8 Cr1 C24 C23 -44.8(10)
C22 Cr1 C24 C23 39.5(3)
C2 Cr1 C24 C23 -149.5(3)
C17 Cr1 C24 C23 80.9(3)
C7 Cr1 C24 C23 -177.9(4)
C42 Si5 C31 C32 -67.8(6)
C40 Si5 C31 C32 170.4(5)
C41 Si5 C31 C32 52.0(6)
C42 Si5 C31 C39 135.9(5)
C40 Si5 C31 C39 14.1(6)
C41 Si5 C31 C39 -104.3(5)
C42 Si5 C31 Cr2 39.3(6)
C40 Si5 C31 Cr2 -82.5(5)
C41 Si5 C31 Cr2 159.1(5)
C39 Cr2 C31 C32 -113.1(5)
C54 Cr2 C31 C32 117.3(3)
C38 Cr2 C31 C32 -76.7(3)
C53 Cr2 C31 C32 159.1(3)
C46 Cr2 C31 C32 79.0(4)
C52 Cr2 C31 C32 -175.6(4)
C47 Cr2 C31 C32 72.1(10)
C37 Cr2 C31 C32 -35.2(3)
C54 Cr2 C31 C39 -129.6(3)
C38 Cr2 C31 C39 36.4(3)
C53 Cr2 C31 C39 -87.8(4)
C46 Cr2 C31 C39 -167.9(3)
C32 Cr2 C31 C39 113.1(5)
C52 Cr2 C31 C39 -62.5(6)
C47 Cr2 C31 C39 -174.8(9)
C37 Cr2 C31 C39 77.9(4)
C39 Cr2 C31 Si5 120.6(6)
C54 Cr2 C31 Si5 -9.0(5)
C38 Cr2 C31 Si5 156.9(5)
C53 Cr2 C31 Si5 32.7(5)
C46 Cr2 C31 Si5 -47.3(6)
C32 Cr2 C31 Si5 -126.3(6)
C52 Cr2 C31 Si5 58.0(7)
C47 Cr2 C31 Si5 -54.2(12)
C37 Cr2 C31 Si5 -161.5(5)
C39 C31 C32 C33 176.4(6)
Si5 C31 C32 C33 16.1(9)
Cr2 C31 C32 C33 -121.2(6)
C39 C31 C32 C37 -2.0(6)
Si5 C31 C32 C37 -162.4(4)
Cr2 C31 C32 C37 60.4(4)
C39 C31 C32 Cr2 -62.3(3)
Si5 C31 C32 Cr2 137.3(5)
C39 Cr2 C32 C33 167.3(6)
C54 Cr2 C32 C33 46.3(6)
C38 Cr2 C32 C33 -148.8(6)
C31 Cr2 C32 C33 126.0(7)
C53 Cr2 C32 C33 86.3(7)
C46 Cr2 C32 C33 2.6(6)
C52 Cr2 C32 C33 -69.0(16)
C47 Cr2 C32 C33 -35.5(7)
C37 Cr2 C32 C33 -113.2(7)
C39 Cr2 C32 C31 41.3(3)
C54 Cr2 C32 C31 -79.7(4)
C38 Cr2 C32 C31 85.2(4)
C53 Cr2 C32 C31 -39.7(6)
C46 Cr2 C32 C31 -123.4(3)
C52 Cr2 C32 C31 165.1(13)
C47 Cr2 C32 C31 -161.5(3)
C37 Cr2 C32 C31 120.8(5)
C39 Cr2 C32 C37 -79.5(4)
C54 Cr2 C32 C37 159.6(3)
C38 Cr2 C32 C37 -35.6(3)
C31 Cr2 C32 C37 -120.8(5)
C53 Cr2 C32 C37 -160.4(4)
C46 Cr2 C32 C37 115.9(3)
C52 Cr2 C32 C37 44.3(15)
C47 Cr2 C32 C37 77.7(4)
C31 C32 C33 C34 -177.1(6)
C37 C32 C33 C34 1.2(8)
Cr2 C32 C33 C34 90.8(7)
C32 C33 C34 C35 -1.2(9)
C33 C34 C35 C36 -1.3(9)
C34 C35 C36 C37 3.6(8)
C35 C36 C37 C38 179.0(6)
C35 C36 C37 C32 -3.5(8)
C35 C36 C37 Cr2 -90.5(6)
C33 C32 C37 C36 1.2(8)
C31 C32 C37 C36 179.8(5)
Cr2 C32 C37 C36 -123.1(5)
C33 C32 C37 C38 179.2(5)
C31 C32 C37 C38 -2.1(6)
Cr2 C32 C37 C38 55.0(4)
C33 C32 C37 Cr2 124.2(5)
C31 C32 C37 Cr2 -57.1(4)
C39 Cr2 C37 C36 -167.1(6)
C54 Cr2 C37 C36 70.3(7)
C38 Cr2 C37 C36 -126.5(7)
C31 Cr2 C37 C36 148.2(6)
C53 Cr2 C37 C36 -117.2(10)
C46 Cr2 C37 C36 27.3(6)
C32 Cr2 C37 C36 112.2(6)
C52 Cr2 C37 C36 -59.3(6)
C47 Cr2 C37 C36 -17.3(6)
C39 Cr2 C37 C38 -40.5(3)
C54 Cr2 C37 C38 -163.2(5)
C31 Cr2 C37 C38 -85.3(4)
C53 Cr2 C37 C38 9.3(11)
C46 Cr2 C37 C38 153.9(3)
C32 Cr2 C37 C38 -121.3(5)
C52 Cr2 C37 C38 67.3(4)
C47 Cr2 C37 C38 109.2(3)
C39 Cr2 C37 C32 80.8(4)
C54 Cr2 C37 C32 -41.9(6)
C38 Cr2 C37 C32 121.3(5)
C31 Cr2 C37 C32 36.0(3)
C53 Cr2 C37 C32 130.7(9)
C46 Cr2 C37 C32 -84.8(4)
C52 Cr2 C37 C32 -171.4(3)
C47 Cr2 C37 C32 -129.4(3)
C36 C37 C38 C39 -176.9(6)
C32 C37 C38 C39 5.4(6)
Cr2 C37 C38 C39 63.3(4)
C36 C37 C38 Si6 -13.3(9)
C32 C37 C38 Si6 169.0(4)
Cr2 C37 C38 Si6 -133.1(5)
C36 C37 C38 Cr2 119.8(6)
C32 C37 C38 Cr2 -57.9(4)
C44 Si6 C38 C39 -24.7(6)
C43 Si6 C38 C39 93.0(5)
C45 Si6 C38 C39 -148.2(5)
C44 Si6 C38 C37 174.6(5)
C43 Si6 C38 C37 -67.7(6)
C45 Si6 C38 C37 51.1(6)
C44 Si6 C38 Cr2 68.5(5)
C43 Si6 C38 Cr2 -173.8(4)
C45 Si6 C38 Cr2 -54.9(5)
C54 Cr2 C38 C39 34.1(10)
C31 Cr2 C38 C39 -37.0(3)
C53 Cr2 C38 C39 69.0(4)
C46 Cr2 C38 C39 -170.0(5)
C32 Cr2 C38 C39 -78.7(4)
C52 Cr2 C38 C39 110.4(3)
C47 Cr2 C38 C39 151.2(3)
C37 Cr2 C38 C39 -113.7(5)
C39 Cr2 C38 C37 113.7(5)
C54 Cr2 C38 C37 147.8(8)
C31 Cr2 C38 C37 76.6(3)
C53 Cr2 C38 C37 -177.3(3)
C46 Cr2 C38 C37 -56.4(6)
C32 Cr2 C38 C37 34.9(3)
C52 Cr2 C38 C37 -136.0(3)
C47 Cr2 C38 C37 -95.1(4)
C39 Cr2 C38 Si6 -119.2(6)
C54 Cr2 C38 Si6 -85.1(10)
C31 Cr2 C38 Si6 -156.2(5)
C53 Cr2 C38 Si6 -50.2(5)
C46 Cr2 C38 Si6 70.8(7)
C32 Cr2 C38 Si6 162.1(5)
C52 Cr2 C38 Si6 -8.8(5)
C47 Cr2 C38 Si6 32.1(5)
C37 Cr2 C38 Si6 127.2(6)
C37 C38 C39 C31 -6.8(6)
Si6 C38 C39 C31 -170.7(4)
Cr2 C38 C39 C31 61.4(4)
C37 C38 C39 Cr2 -68.2(4)
Si6 C38 C39 Cr2 127.9(4)
C32 C31 C39 C38 5.5(6)
Si5 C31 C39 C38 165.7(4)
Cr2 C31 C39 C38 -61.4(4)
C32 C31 C39 Cr2 66.8(4)
Si5 C31 C39 Cr2 -133.0(4)
C54 Cr2 C39 C38 -169.9(3)
C31 Cr2 C39 C38 120.1(5)
C53 Cr2 C39 C38 -130.6(3)
C46 Cr2 C39 C38 162.0(8)
C32 Cr2 C39 C38 80.8(4)
C52 Cr2 C39 C38 -90.9(4)
C47 Cr2 C39 C38 -62.6(6)
C37 Cr2 C39 C38 39.1(3)
C54 Cr2 C39 C31 70.0(4)
C38 Cr2 C39 C31 -120.1(5)
C53 Cr2 C39 C31 109.3(3)
C46 Cr2 C39 C31 41.9(11)
C32 Cr2 C39 C31 -39.3(3)
C52 Cr2 C39 C31 148.9(3)
C47 Cr2 C39 C31 177.3(4)
C37 Cr2 C39 C31 -81.0(4)
C56 Si7 C46 C54 -25.4(6)
C55 Si7 C46 C54 92.2(6)
C57 Si7 C46 C54 -148.7(5)
C56 Si7 C46 C47 169.9(5)
C55 Si7 C46 C47 -72.5(6)
C57 Si7 C46 C47 46.6(6)
C56 Si7 C46 Cr2 64.6(5)
C55 Si7 C46 Cr2 -177.8(4)
C57 Si7 C46 Cr2 -58.7(5)
C39 Cr2 C46 C54 35.6(10)
C38 Cr2 C46 C54 -170.9(5)
C31 Cr2 C46 C54 68.9(4)
C53 Cr2 C46 C54 -37.0(3)
C32 Cr2 C46 C54 110.1(3)
C52 Cr2 C46 C54 -78.8(3)
C47 Cr2 C46 C54 -113.7(5)
C37 Cr2 C46 C54 151.0(3)
C39 Cr2 C46 C47 149.3(8)
C54 Cr2 C46 C47 113.7(5)
C38 Cr2 C46 C47 -57.2(6)
C31 Cr2 C46 C47 -177.4(3)
C53 Cr2 C46 C47 76.7(4)
C32 Cr2 C46 C47 -136.2(3)
C52 Cr2 C46 C47 34.9(3)
C37 Cr2 C46 C47 -95.3(4)
C39 Cr2 C46 Si7 -81.8(10)
C54 Cr2 C46 Si7 -117.3(5)
C38 Cr2 C46 Si7 71.7(7)
C31 Cr2 C46 Si7 -48.5(5)
C53 Cr2 C46 Si7 -154.4(5)
C32 Cr2 C46 Si7 -7.3(5)
C52 Cr2 C46 Si7 163.8(5)
C47 Cr2 C46 Si7 129.0(6)
C37 Cr2 C46 Si7 33.7(5)
C54 C46 C47 C48 -175.3(6)
Si7 C46 C47 C48 -8.4(10)
Cr2 C46 C47 C48 122.9(6)
C54 C46 C47 C52 2.9(6)
Si7 C46 C47 C52 169.8(4)
Cr2 C46 C47 C52 -58.9(4)
C54 C46 C47 Cr2 61.8(4)
Si7 C46 C47 Cr2 -131.3(5)
C39 Cr2 C47 C48 70.9(8)
C54 Cr2 C47 C48 -165.8(6)
C38 Cr2 C47 C48 28.2(6)
C31 Cr2 C47 C48 -116.6(10)
C53 Cr2 C47 C48 149.8(6)
C46 Cr2 C47 C48 -125.3(7)
C32 Cr2 C47 C48 -58.6(6)
C52 Cr2 C47 C48 113.7(7)
C37 Cr2 C47 C48 -16.1(6)
C39 Cr2 C47 C52 -42.8(6)
C54 Cr2 C47 C52 80.5(4)
C38 Cr2 C47 C52 -85.4(4)
C31 Cr2 C47 C52 129.7(9)
C53 Cr2 C47 C52 36.1(3)
C46 Cr2 C47 C52 121.0(5)
C32 Cr2 C47 C52 -172.2(3)
C37 Cr2 C47 C52 -129.8(3)
C39 Cr2 C47 C46 -163.8(5)
C54 Cr2 C47 C46 -40.5(3)
C38 Cr2 C47 C46 153.6(3)
C31 Cr2 C47 C46 8.7(11)
C53 Cr2 C47 C46 -84.9(4)
C32 Cr2 C47 C46 66.8(4)
C52 Cr2 C47 C46 -121.0(5)
C37 Cr2 C47 C46 109.2(4)
C52 C47 C48 C49 -2.6(8)
C46 C47 C48 C49 175.4(6)
Cr2 C47 C48 C49 -91.9(6)
C47 C48 C49 C50 3.6(9)
C48 C49 C50 C51 -1.0(9)
C49 C50 C51 C52 -2.5(9)
C50 C51 C52 C47 3.3(8)
C50 C51 C52 C53 -174.6(6)
C50 C51 C52 Cr2 93.0(6)
C48 C47 C52 C51 -0.8(8)
C46 C47 C52 C51 -179.2(5)
Cr2 C47 C52 C51 124.3(5)
C48 C47 C52 C53 177.5(5)
C46 C47 C52 C53 -0.9(7)
Cr2 C47 C52 C53 -57.4(4)
C48 C47 C52 Cr2 -125.1(5)
C46 C47 C52 Cr2 56.5(4)
C39 Cr2 C52 C51 45.6(6)
C54 Cr2 C52 C51 166.5(6)
C38 Cr2 C52 C51 1.9(6)
C31 Cr2 C52 C51 87.3(7)
C53 Cr2 C52 C51 125.8(7)
C46 Cr2 C52 C51 -149.5(6)
C32 Cr2 C52 C51 -74.1(16)
C47 Cr2 C52 C51 -113.5(7)
C37 Cr2 C52 C51 -36.4(7)
C39 Cr2 C52 C47 159.2(3)
C54 Cr2 C52 C47 -80.0(4)
C38 Cr2 C52 C47 115.4(4)
C31 Cr2 C52 C47 -159.2(4)
C53 Cr2 C52 C47 -120.6(5)
C46 Cr2 C52 C47 -36.0(3)
C32 Cr2 C52 C47 39.4(16)
C37 Cr2 C52 C47 77.1(4)
C39 Cr2 C52 C53 -80.2(4)
C54 Cr2 C52 C53 40.6(3)
C38 Cr2 C52 C53 -124.0(3)
C31 Cr2 C52 C53 -38.5(6)
C46 Cr2 C52 C53 84.7(4)
C32 Cr2 C52 C53 160.1(13)
C47 Cr2 C52 C53 120.6(5)
C37 Cr2 C52 C53 -162.2(3)
C51 C52 C53 C54 176.6(6)
C47 C52 C53 C54 -1.5(6)
Cr2 C52 C53 C54 -61.8(4)
C51 C52 C53 Si8 13.2(10)
C47 C52 C53 Si8 -164.9(4)
Cr2 C52 C53 Si8 134.8(5)
C51 C52 C53 Cr2 -121.7(6)
C47 C52 C53 Cr2 60.3(4)
C59 Si8 C53 C52 167.7(5)
C60 Si8 C53 C52 50.8(6)
C58 Si8 C53 C52 -67.7(6)
C59 Si8 C53 C54 7.5(6)
C60 Si8 C53 C54 -109.4(5)
C58 Si8 C53 C54 132.2(5)
C59 Si8 C53 Cr2 -86.3(5)
C60 Si8 C53 Cr2 156.8(4)
C58 Si8 C53 Cr2 38.4(5)
C39 Cr2 C53 C52 117.3(3)
C54 Cr2 C53 C52 -113.8(5)
C38 Cr2 C53 C52 78.9(4)
C31 Cr2 C53 C52 159.8(3)
C46 Cr2 C53 C52 -77.0(3)
C32 Cr2 C53 C52 -174.3(4)
C47 Cr2 C53 C52 -35.1(3)
C37 Cr2 C53 C52 71.5(11)
C39 Cr2 C53 C54 -128.9(3)
C38 Cr2 C53 C54 -167.3(3)
C31 Cr2 C53 C54 -86.4(4)
C46 Cr2 C53 C54 36.8(3)
C32 Cr2 C53 C54 -60.5(6)
C52 Cr2 C53 C54 113.8(5)
C47 Cr2 C53 C54 78.7(4)
C37 Cr2 C53 C54 -174.7(9)
C39 Cr2 C53 Si8 -9.8(5)
C54 Cr2 C53 Si8 119.1(6)
C38 Cr2 C53 Si8 -48.2(5)
C31 Cr2 C53 Si8 32.7(5)
C46 Cr2 C53 Si8 156.0(5)
C32 Cr2 C53 Si8 58.7(7)
C52 Cr2 C53 Si8 -127.1(6)
C47 Cr2 C53 Si8 -162.1(5)
C37 Cr2 C53 Si8 -55.6(12)
C47 C46 C54 C53 -3.9(6)
Si7 C46 C54 C53 -171.6(4)
Cr2 C46 C54 C53 62.6(4)
C47 C46 C54 Cr2 -66.5(4)
Si7 C46 C54 Cr2 125.8(4)
C52 C53 C54 C46 3.4(6)
Si8 C53 C54 C46 167.1(4)
Cr2 C53 C54 C46 -62.8(4)
C52 C53 C54 Cr2 66.2(4)
Si8 C53 C54 Cr2 -130.1(5)
C39 Cr2 C54 C46 -169.5(3)
C38 Cr2 C54 C46 163.5(8)
C31 Cr2 C54 C46 -130.3(3)
C53 Cr2 C54 C46 119.6(5)
C32 Cr2 C54 C46 -90.8(4)
C52 Cr2 C54 C46 80.6(3)
C47 Cr2 C54 C46 39.2(3)
C37 Cr2 C54 C46 -63.0(6)
C39 Cr2 C54 C53 70.9(4)
C38 Cr2 C54 C53 43.9(10)
C31 Cr2 C54 C53 110.1(3)
C46 Cr2 C54 C53 -119.6(5)
C32 Cr2 C54 C53 149.5(3)
C52 Cr2 C54 C53 -39.0(3)
C47 Cr2 C54 C53 -80.4(4)
C37 Cr2 C54 C53 177.4(4)
C61 C62 C63 C64 174(3)
C62 C63 C64 C65 168(4)
C63 C64 C65 C66 -180(3)
